data_7014157
loop_
_publ_author_name
'Han, Won Seok'
'Lee, Soon W.'

_publ_section_title
;
 Various forms of linear dipyridyls in discrete rectangles, dinuclear
 rods, and one-dimensional networks containing
 (eta5-pentamethylcyclopentadienyl)rhodium(III).
;
_journal_issue 10
_journal_name_full 'Dalton transactions (Cambridge, England : 2003)'
_journal_page_first 1656
_journal_page_last 1663
_journal_paper_doi 10.1039/b402201g
_journal_year 2004
_chemical_formula_sum 'C13 H18 N3 O Rh S3'
_chemical_formula_weight 431.39
_chemical_name_systematic
;
?
;
_space_group_IT_number 29
_symmetry_cell_setting orthorhombic
_symmetry_space_group_name_Hall 'P 2c -2ac'
_symmetry_space_group_name_H-M 'P c a 21'
_atom_sites_solution_hydrogens geom
_atom_sites_solution_primary direct
_atom_sites_solution_secondary difmap
_audit_creation_method SHELXL-97
_cell_angle_alpha 90.00
_cell_angle_beta 90.00
_cell_angle_gamma 90.00
_cell_formula_units_Z 4
_cell_length_a 16.0347(13)
_cell_length_b 8.5889(7)
_cell_length_c 13.5053(8)
_cell_measurement_reflns_used 23
_cell_measurement_temperature 295(2)
_cell_measurement_theta_max 12.52
_cell_measurement_theta_min 5.14
_cell_volume 1860.0(2)
_computing_cell_refinement 'Siemens XSCANS'
_computing_data_collection 'Siemens XSCANS'
_computing_data_reduction 'Siemens SHELXTL'
_computing_molecular_graphics 'Siemens SHELXTL'
_computing_publication_material 'Siemens SHELXTL'
_computing_structure_refinement 'Siemens SHELXTL'
_computing_structure_solution 'Siemens SHELXTL'
_diffrn_ambient_temperature 295(2)
_diffrn_measured_fraction_theta_full 0.996
_diffrn_measured_fraction_theta_max 0.996
_diffrn_measurement_device 'Siemens P4'
_diffrn_measurement_method '\w scans'
_diffrn_radiation_monochromator graphite
_diffrn_radiation_source 'sealed tube'
_diffrn_radiation_type MoK\a
_diffrn_radiation_wavelength 0.71073
_diffrn_reflns_av_R_equivalents 0.0000
_diffrn_reflns_av_sigmaI/netI 0.0278
_diffrn_reflns_limit_h_max 19
_diffrn_reflns_limit_h_min 0
_diffrn_reflns_limit_k_max 10
_diffrn_reflns_limit_k_min 0
_diffrn_reflns_limit_l_max 16
_diffrn_reflns_limit_l_min 0
_diffrn_reflns_number 1705
_diffrn_reflns_theta_full 25.00
_diffrn_reflns_theta_max 25.00
_diffrn_reflns_theta_min 2.37
_diffrn_standards_interval_count 97
_diffrn_standards_number 3
_exptl_absorpt_coefficient_mu 1.256
_exptl_absorpt_correction_T_max 0.4052
_exptl_absorpt_correction_T_min 0.3819
_exptl_absorpt_correction_type empirical
_exptl_crystal_colour 'RED               '
_exptl_crystal_density_diffrn 1.541
_exptl_crystal_density_method 'not measured'
_exptl_crystal_description 'BLOCK             '
_exptl_crystal_F_000 872
_exptl_crystal_size_max 0.26
_exptl_crystal_size_mid 0.24
_exptl_crystal_size_min 0.22
_refine_diff_density_max 0.333
_refine_diff_density_min -0.266
_refine_diff_density_rms 0.053
_refine_ls_abs_structure_details 'Flack H D (1983), Acta Cryst. A39, 876-881'
_refine_ls_abs_structure_Flack 1.06(11)
_refine_ls_extinction_coef 0.0019(3)
_refine_ls_extinction_expression Fc^*^=kFc[1+0.001xFc^2^\l^3^/sin(2\q)]^-1/4^
_refine_ls_extinction_method SHELXL
_refine_ls_goodness_of_fit_ref 1.064
_refine_ls_hydrogen_treatment mixed
_refine_ls_matrix_type full
_refine_ls_number_parameters 208
_refine_ls_number_reflns 1705
_refine_ls_number_restraints 1
_refine_ls_restrained_S_all 1.063
_refine_ls_R_factor_all 0.0244
_refine_ls_R_factor_gt 0.0224
_refine_ls_shift/su_max 0.010
_refine_ls_shift/su_mean 0.000
_refine_ls_structure_factor_coef Fsqd
_refine_ls_weighting_details 'calc w=1/[\s^2^(Fo^2^)+(0.0293P)^2^+0.4034P] where P=(Fo^2^+2Fc^2^)/3'
_refine_ls_weighting_scheme calc
_refine_ls_wR_factor_gt 0.0575
_refine_ls_wR_factor_ref 0.0589
_reflns_number_gt 1629
_reflns_number_total 1705
_reflns_threshold_expression >2sigma(I)
_cod_data_source_file b402201g.txt
_cod_data_source_block comp8
_cod_depositor_comments
;
The following automatic conversions were performed:
'_symmetry_cell_setting' value 'Orthorhombic' changed to 'orthorhombic'
according to '/home/saulius/struct/CIF-dictionaries/cif_core.dic'
dictionary named 'cif_core.dic' version 2.4.1 from 2010-06-29.

Automatic conversion script
Id: cif_fix_enum 1527 2010-12-29 10:47:43Z saulius 
;
_cod_original_sg_symbol_H-M 'Pca2(1) '
_cod_database_code 7014157

loop_
_symmetry_equiv_pos_as_xyz
'x, y, z'
'-x, -y, z+1/2'
'x+1/2, -y, z'
'-x+1/2, y, z+1/2'

loop_
_atom_site_label
_atom_site_type_symbol
_atom_site_fract_x
_atom_site_fract_y
_atom_site_fract_z
_atom_site_U_iso_or_equiv
_atom_site_adp_type
_atom_site_occupancy
_atom_site_symmetry_multiplicity
_atom_site_calc_flag
_atom_site_refinement_flags
_atom_site_disorder_assembly
_atom_site_disorder_group
Rh1 Rh 0.074118(16) 0.17374(3) 0.21424(6) 0.03378(12) Uani 1 1 d . . .
S1 S 0.06178(13) 0.1109(3) 0.38717(14) 0.0712(5) Uani 1 1 d . . .
S2 S 0.05785(9) 0.44142(15) 0.26152(16) 0.0581(3) Uani 1 1 d . . .
HS2 H 0.105(4) 0.425(7) 0.239(5) 0.080 Uiso 1 1 d . . .
S3 S 0.22201(7) 0.20656(17) 0.24363(12) 0.0550(4) Uani 1 1 d . . .
O1 O 0.2716(3) 0.5420(7) -0.0877(5) 0.0866(15) Uani 1 1 d . . .
HO1A H 0.270(4) 0.509(8) -0.005(5) 0.071(19) Uiso 1 1 d . . .
HO1B H 0.202(5) 0.525(9) -0.105(7) 0.11(3) Uiso 1 1 d . . .
N1 N 0.1702(5) -0.1452(8) 0.4008(6) 0.104(2) Uani 1 1 d . . .
N2 N -0.1007(3) 0.4497(8) 0.3490(6) 0.102(2) Uani 1 1 d . . .
N3 N 0.2657(4) 0.4531(7) 0.1170(5) 0.092(2) Uani 1 1 d . . .
C1 C 0.0764(3) -0.0231(6) 0.1126(4) 0.0481(12) Uani 1 1 d . . .
C2 C -0.0003(3) -0.0248(5) 0.1631(4) 0.0470(11) Uani 1 1 d . . .
C3 C -0.0428(3) 0.1175(5) 0.1433(4) 0.0442(10) Uani 1 1 d . . .
C4 C 0.0069(3) 0.2056(6) 0.0753(4) 0.0503(12) Uani 1 1 d . . .
C5 C 0.0814(3) 0.1196(10) 0.0583(5) 0.0567(16) Uani 1 1 d . . .
C6 C 0.1373(4) -0.1551(8) 0.1075(7) 0.083(2) Uani 1 1 d . . .
H6A H 0.1906 -0.1167 0.0861 0.124 Uiso 1 1 calc R . .
H6B H 0.1176 -0.2317 0.0614 0.124 Uiso 1 1 calc R . .
H6C H 0.1428 -0.2015 0.1719 0.124 Uiso 1 1 calc R . .
C7 C -0.0337(4) -0.1578(5) 0.2227(8) 0.076(2) Uani 1 1 d . . .
H7A H -0.0770 -0.1211 0.2657 0.114 Uiso 1 1 calc R . .
H7B H 0.0105 -0.2022 0.2615 0.114 Uiso 1 1 calc R . .
H7C H -0.0559 -0.2356 0.1789 0.114 Uiso 1 1 calc R . .
C8 C -0.1296(3) 0.1570(7) 0.1759(6) 0.0676(18) Uani 1 1 d . . .
H8A H -0.1399 0.2656 0.1647 0.101 Uiso 1 1 calc R . .
H8B H -0.1356 0.1344 0.2452 0.101 Uiso 1 1 calc R . .
H8C H -0.1689 0.0961 0.1388 0.101 Uiso 1 1 calc R . .
C9 C -0.0169(5) 0.3583(7) 0.0317(6) 0.079(2) Uani 1 1 d . . .
H9A H -0.0596 0.4054 0.0715 0.119 Uiso 1 1 calc R . .
H9B H -0.0374 0.3428 -0.0343 0.119 Uiso 1 1 calc R . .
H9C H 0.0310 0.4252 0.0299 0.119 Uiso 1 1 calc R . .
C10 C 0.1480(4) 0.1640(9) -0.0156(5) 0.089(2) Uani 1 1 d . . .
H10A H 0.2006 0.1222 0.0052 0.133 Uiso 1 1 calc R . .
H10B H 0.1518 0.2754 -0.0196 0.133 Uiso 1 1 calc R . .
H10C H 0.1338 0.1228 -0.0795 0.133 Uiso 1 1 calc R . .
C11 C 0.1274(4) -0.0414(8) 0.3947(5) 0.0747(18) Uani 1 1 d . . .
C12 C -0.0362(3) 0.4443(7) 0.3133(5) 0.0666(16) Uani 1 1 d . . .
C13 C 0.2475(3) 0.3523(6) 0.1684(5) 0.0596(14) Uani 1 1 d . . .

loop_
_atom_site_aniso_label
_atom_site_aniso_U_11
_atom_site_aniso_U_22
_atom_site_aniso_U_33
_atom_site_aniso_U_23
_atom_site_aniso_U_13
_atom_site_aniso_U_12
Rh1 0.03062(17) 0.03354(17) 0.03718(18) 0.00474(19) 0.00051(18) 0.00045(11)
S1 0.0888(12) 0.0796(11) 0.0451(9) 0.0179(9) 0.0114(8) 0.0042(10)
S2 0.0537(7) 0.0399(6) 0.0808(9) -0.0069(7) -0.0029(7) 0.0044(6)
S3 0.0345(6) 0.0698(7) 0.0607(9) 0.0073(6) -0.0074(5) 0.0034(5)
O1 0.067(3) 0.108(4) 0.085(3) 0.007(3) -0.002(3) -0.006(2)
N1 0.109(5) 0.087(4) 0.116(6) 0.046(4) -0.016(5) 0.019(4)
N2 0.061(3) 0.115(5) 0.131(6) -0.063(5) 0.015(4) 0.000(3)
N3 0.103(5) 0.102(4) 0.072(4) 0.017(3) -0.002(3) -0.049(4)
C1 0.041(2) 0.045(3) 0.058(3) -0.012(2) -0.001(2) 0.0001(19)
C2 0.0379(19) 0.038(2) 0.065(3) -0.001(2) -0.001(2) -0.0043(18)
C3 0.034(2) 0.043(2) 0.055(3) 0.001(2) -0.008(2) -0.0045(19)
C4 0.049(3) 0.053(3) 0.048(3) 0.007(2) -0.014(2) -0.009(2)
C5 0.046(3) 0.083(4) 0.040(3) 0.001(3) -0.002(2) -0.020(3)
C6 0.060(4) 0.065(4) 0.122(7) -0.033(4) 0.001(4) 0.018(3)
C7 0.078(4) 0.044(2) 0.106(6) 0.014(4) 0.016(5) -0.017(2)
C8 0.034(2) 0.064(3) 0.105(5) -0.014(3) -0.008(3) 0.002(2)
C9 0.093(5) 0.066(4) 0.079(4) 0.033(3) -0.037(4) -0.010(3)
C10 0.080(5) 0.140(7) 0.048(4) -0.008(4) 0.016(3) -0.038(4)
C11 0.084(4) 0.079(4) 0.062(4) 0.035(3) -0.011(3) -0.011(4)
C12 0.056(3) 0.065(3) 0.079(4) -0.027(3) -0.013(3) 0.010(3)
C13 0.044(2) 0.074(3) 0.060(3) -0.008(3) -0.002(2) -0.014(3)

loop_
_atom_type_symbol
_atom_type_description
_atom_type_scat_dispersion_real
_atom_type_scat_dispersion_imag
_atom_type_scat_source
C C 0.0033 0.0016 'International Tables Vol C Tables 4.2.6.8 and 6.1.1.4'
H H 0.0000 0.0000 'International Tables Vol C Tables 4.2.6.8 and 6.1.1.4'
N N 0.0061 0.0033 'International Tables Vol C Tables 4.2.6.8 and 6.1.1.4'
O O 0.0106 0.0060 'International Tables Vol C Tables 4.2.6.8 and 6.1.1.4'
S S 0.1246 0.1234 'International Tables Vol C Tables 4.2.6.8 and 6.1.1.4'
Rh Rh -1.1178 0.9187 'International Tables Vol C Tables 4.2.6.8 and 6.1.1.4'

loop_
_geom_angle_atom_site_label_1
_geom_angle_atom_site_label_2
_geom_angle_atom_site_label_3
_geom_angle
_geom_angle_site_symmetry_1
_geom_angle_site_symmetry_3
_geom_angle_publ_flag
C3 Rh1 C5 64.3(2) . . ?
C3 Rh1 C1 63.98(17) . . ?
C5 Rh1 C1 38.5(3) . . ?
C3 Rh1 C4 38.5(2) . . ?
C5 Rh1 C4 38.3(2) . . ?
C1 Rh1 C4 64.1(2) . . ?
C3 Rh1 C2 38.18(18) . . ?
C5 Rh1 C2 63.6(2) . . ?
C1 Rh1 C2 37.56(17) . . ?
C4 Rh1 C2 63.74(19) . . ?
C3 Rh1 S2 103.77(13) . . ?
C5 Rh1 S2 118.1(2) . . ?
C1 Rh1 S2 155.90(18) . . ?
C4 Rh1 S2 93.15(15) . . ?
C2 Rh1 S2 140.29(12) . . ?
C3 Rh1 S1 108.02(17) . . ?
C5 Rh1 S1 154.6(2) . . ?
C1 Rh1 S1 116.07(17) . . ?
C4 Rh1 S1 145.38(15) . . ?
C2 Rh1 S1 94.98(17) . . ?
S2 Rh1 S1 87.00(9) . . ?
C3 Rh1 S3 161.60(17) . . ?
C5 Rh1 S3 97.58(14) . . ?
C1 Rh1 S3 100.20(12) . . ?
C4 Rh1 S3 127.62(16) . . ?
C2 Rh1 S3 132.49(12) . . ?
S2 Rh1 S3 87.21(5) . . ?
S1 Rh1 S3 86.99(7) . . ?
C11 S1 Rh1 100.5(2) . . ?
C12 S2 Rh1 103.0(2) . . ?
C12 S2 HS2 170(4) . . ?
Rh1 S2 HS2 69(4) . . ?
C13 S3 Rh1 103.2(2) . . ?
HO1A O1 HO1B 98(6) . . ?
C2 C1 C5 107.8(4) . . ?
C2 C1 C6 125.7(5) . . ?
C5 C1 C6 126.1(5) . . ?
C2 C1 Rh1 71.8(3) . . ?
C5 C1 Rh1 70.1(4) . . ?
C6 C1 Rh1 128.8(4) . . ?
C1 C2 C3 108.5(4) . . ?
C1 C2 C7 125.5(5) . . ?
C3 C2 C7 125.9(4) . . ?
C1 C2 Rh1 70.6(3) . . ?
C3 C2 Rh1 69.6(2) . . ?
C7 C2 Rh1 128.2(5) . . ?
C2 C3 C4 108.0(4) . . ?
C2 C3 C8 125.6(4) . . ?
C4 C3 C8 125.9(5) . . ?
C2 C3 Rh1 72.2(3) . . ?
C4 C3 Rh1 71.6(3) . . ?
C8 C3 Rh1 128.7(4) . . ?
C5 C4 C3 107.2(5) . . ?
C5 C4 C9 127.5(6) . . ?
C3 C4 C9 125.3(5) . . ?
C5 C4 Rh1 70.1(3) . . ?
C3 C4 Rh1 69.9(3) . . ?
C9 C4 Rh1 125.3(4) . . ?
C4 C5 C1 108.3(5) . . ?
C4 C5 C10 124.7(7) . . ?
C1 C5 C10 126.5(6) . . ?
C4 C5 Rh1 71.7(4) . . ?
C1 C5 Rh1 71.4(4) . . ?
C10 C5 Rh1 128.9(4) . . ?
C1 C6 H6A 109.5 . . ?
C1 C6 H6B 109.5 . . ?
H6A C6 H6B 109.5 . . ?
C1 C6 H6C 109.5 . . ?
H6A C6 H6C 109.5 . . ?
H6B C6 H6C 109.5 . . ?
C2 C7 H7A 109.5 . . ?
C2 C7 H7B 109.5 . . ?
H7A C7 H7B 109.5 . . ?
C2 C7 H7C 109.5 . . ?
H7A C7 H7C 109.5 . . ?
H7B C7 H7C 109.5 . . ?
C3 C8 H8A 109.5 . . ?
C3 C8 H8B 109.5 . . ?
H8A C8 H8B 109.5 . . ?
C3 C8 H8C 109.5 . . ?
H8A C8 H8C 109.5 . . ?
H8B C8 H8C 109.5 . . ?
C4 C9 H9A 109.5 . . ?
C4 C9 H9B 109.5 . . ?
H9A C9 H9B 109.5 . . ?
C4 C9 H9C 109.5 . . ?
H9A C9 H9C 109.5 . . ?
H9B C9 H9C 109.5 . . ?
C5 C10 H10A 109.5 . . ?
C5 C10 H10B 109.5 . . ?
H10A C10 H10B 109.5 . . ?
C5 C10 H10C 109.5 . . ?
H10A C10 H10C 109.5 . . ?
H10B C10 H10C 109.5 . . ?
N1 C11 S1 178.6(7) . . ?
N2 C12 S2 178.6(6) . . ?
N3 C13 S3 179.4(6) . . ?

loop_
_geom_bond_atom_site_label_1
_geom_bond_atom_site_label_2
_geom_bond_distance
_geom_bond_site_symmetry_2
_geom_bond_publ_flag
Rh1 C3 2.160(5) . ?
Rh1 C5 2.160(7) . ?
Rh1 C1 2.178(5) . ?
Rh1 C4 2.181(5) . ?
Rh1 C2 2.193(4) . ?
Rh1 S2 2.4004(15) . ?
Rh1 S1 2.405(2) . ?
Rh1 S3 2.4209(12) . ?
S1 C11 1.682(8) . ?
S2 C12 1.662(6) . ?
S2 HS2 0.83(7) . ?
S3 C13 1.663(6) . ?
O1 HO1A 1.16(7) . ?
O1 HO1B 1.15(8) . ?
N1 C11 1.127(9) . ?
N2 C12 1.142(8) . ?
N3 C13 1.148(8) . ?
C1 C2 1.407(6) . ?
C1 C5 1.431(10) . ?
C1 C6 1.498(7) . ?
C2 C3 1.424(7) . ?
C2 C7 1.496(8) . ?
C3 C4 1.432(7) . ?
C3 C8 1.500(7) . ?
C4 C5 1.423(9) . ?
C4 C9 1.487(7) . ?
C5 C10 1.510(8) . ?
C6 H6A 0.9600 . ?
C6 H6B 0.9600 . ?
C6 H6C 0.9600 . ?
C7 H7A 0.9600 . ?
C7 H7B 0.9600 . ?
C7 H7C 0.9600 . ?
C8 H8A 0.9600 . ?
C8 H8B 0.9600 . ?
C8 H8C 0.9600 . ?
C9 H9A 0.9600 . ?
C9 H9B 0.9600 . ?
C9 H9C 0.9600 . ?
C10 H10A 0.9600 . ?
C10 H10B 0.9600 . ?
C10 H10C 0.9600 . ?
